data_2204801
loop_
_publ_author_name
'Karpova, Elena V.'
'Zakharov, Maxim A.'
'Gutnikov, Sergey I.'
'Alekseyev, Roman S.'

_publ_section_title
;
 Bis(dimethylammonium) terephthalate
;
_journal_issue 12
_journal_name_full 'Acta Crystallographica Section E'
_journal_page_first o2491
_journal_page_last o2492
_journal_paper_doi 10.1107/S1600536804028685
_journal_volume 60
_journal_year 2004
_chemical_formula_iupac '2C2 H8 N +, C8 H4 O4 2-'
_chemical_formula_moiety '2C2 H8 N +, C8 H4 O4 2-'
_chemical_formula_sum 'C12 H20 N2 O4'
_chemical_formula_weight 256.30
_chemical_name_systematic 'bis(dimethylammonium) terephtalate'
_space_group_IT_number 14
_symmetry_cell_setting monoclinic
_symmetry_space_group_name_Hall '-P 2yn'
_symmetry_space_group_name_H-M 'P 1 21/n 1'
_atom_sites_solution_hydrogens difmap
_atom_sites_solution_primary direct
_atom_sites_solution_secondary difmap
_audit_creation_method 'WinGX (Farrugia, L.J., 1999)'
_cell_angle_alpha 90
_cell_angle_beta 91.01(3)
_cell_angle_gamma 90
_cell_formula_units_Z 4
_cell_length_a 9.642(2)
_cell_length_b 11.103(2)
_cell_length_c 13.272(3)
_cell_measurement_reflns_used 20
_cell_measurement_temperature 293(2)
_cell_measurement_theta_max 14
_cell_measurement_theta_min 10
_cell_volume 1420.6(5)
_computing_cell_refinement 'CAD-4 EXPRESS'
_computing_data_collection 'CAD-4 EXPRESS (Enraf--Nonius, 1994)'
_computing_data_reduction 'XCAD4 (Harms & Wocadlo, 1995)'
_computing_molecular_graphics 'DIAMOND (2000)'
_computing_publication_material 'WinGX (Farrugia, 1999)'
_computing_structure_refinement 'SHELXL97 (Sheldrick, 1997)'
_computing_structure_solution 'SHELXS97 (Sheldrick, 1997)'
_diffrn_ambient_temperature 293(2)
_diffrn_measured_fraction_theta_full 0.998
_diffrn_measured_fraction_theta_max 0.998
_diffrn_measurement_device_type 'Enraf--Nonius CAD-4'
_diffrn_measurement_method 'non-profiled \w'
_diffrn_radiation_monochromator graphite
_diffrn_radiation_source 'fine-focus sealed tube'
_diffrn_radiation_type MoK\a
_diffrn_radiation_wavelength 0.71073
_diffrn_reflns_av_R_equivalents 0.050
_diffrn_reflns_av_sigmaI/netI 0.052
_diffrn_reflns_limit_h_max 11
_diffrn_reflns_limit_h_min -11
_diffrn_reflns_limit_k_max 13
_diffrn_reflns_limit_k_min 0
_diffrn_reflns_limit_l_max 16
_diffrn_reflns_limit_l_min 0
_diffrn_reflns_number 2910
_diffrn_reflns_theta_full 26.0
_diffrn_reflns_theta_max 26.0
_diffrn_reflns_theta_min 2.4
_diffrn_standards_decay_% 1
_diffrn_standards_interval_time 7200
_diffrn_standards_number 2
_exptl_absorpt_coefficient_mu 0.090
_exptl_absorpt_correction_T_max 0.982
_exptl_absorpt_correction_T_min 0.968
_exptl_absorpt_correction_type psi-scan
_exptl_absorpt_process_details '(North et al., 1968)'
_exptl_crystal_colour colourless
_exptl_crystal_density_diffrn 1.198
_exptl_crystal_density_method 'not measured'
_exptl_crystal_description prism
_exptl_crystal_F_000 552
_exptl_crystal_size_max 0.5
_exptl_crystal_size_mid 0.3
_exptl_crystal_size_min 0.2
_refine_diff_density_max 0.20
_refine_diff_density_min -0.23
_refine_ls_extinction_coef 0.083(7)
_refine_ls_extinction_expression Fc^*^=kFc[1+0.001xFc^2^\l^3^/sin(2\q)]^-1/4^
_refine_ls_extinction_method SHELXL97
_refine_ls_goodness_of_fit_ref 1.05
_refine_ls_hydrogen_treatment mixed
_refine_ls_matrix_type full
_refine_ls_number_parameters 184
_refine_ls_number_reflns 2790
_refine_ls_number_restraints 1
_refine_ls_restrained_S_all 1.05
_refine_ls_R_factor_all 0.097
_refine_ls_R_factor_gt 0.053
_refine_ls_shift/su_max 0.001
_refine_ls_shift/su_mean 0.000
_refine_ls_structure_factor_coef Fsqd
_refine_ls_weighting_details 'calc w = 1/[\s^2^(Fo^2^)+(0.0626P)^2^+0.1137P] where P = (Fo^2^+2Fc^2^)/3'
_refine_ls_weighting_scheme calc
_refine_ls_wR_factor_gt 0.121
_refine_ls_wR_factor_ref 0.134
_reflns_number_gt 1759
_reflns_number_total 2790
_reflns_threshold_expression I>2\s(I)
_cod_data_source_file tk6190.cif
_cod_data_source_block I
_cod_original_sg_symbol_H-M 'P 21/n'
_cod_database_code 2204801
_cod_database_fobs_code 2204801

loop_
_symmetry_equiv_pos_as_xyz
'x, y, z'
'-x+1/2, y+1/2, -z+1/2'
'-x, -y, -z'
'x-1/2, -y-1/2, z-1/2'

loop_
_atom_site_label
_atom_site_fract_x
_atom_site_fract_y
_atom_site_fract_z
_atom_site_U_iso_or_equiv
_atom_site_adp_type
_atom_site_calc_flag
_atom_site_refinement_flags
_atom_site_occupancy
_atom_site_type_symbol
O1 0.16949(16) 0.32520(16) 0.30168(11) 0.0503(5) Uani d . 1 O
O2 0.32915(15) 0.37168(15) 0.41691(12) 0.0518(5) Uani d . 1 O
O3 -0.23902(17) 0.18343(17) 0.34577(14) 0.0607(5) Uani d . 1 O
O4 -0.35178(17) 0.12149(19) 0.47936(13) 0.0697(6) Uani d . 1 O
N1 0.4891(2) 0.23523(19) 0.29320(14) 0.0428(5) Uani d D 1 N
N2 0.0194(2) 0.2716(2) 0.13398(17) 0.0504(6) Uani d . 1 N
C1 0.0995(2) 0.43806(18) 0.44428(14) 0.0315(5) Uani d . 1 C
C2 0.2069(2) 0.37309(19) 0.38263(15) 0.0349(5) Uani d . 1 C
C3 0.1391(2) 0.51530(19) 0.52135(15) 0.0376(5) Uani d . 1 C
H3 0.2329 0.5263 0.5362 0.045 Uiso calc R 1 H
C4 0.0413(2) 0.5763(2) 0.57671(15) 0.0368(5) Uani d . 1 C
H4 0.0700 0.6275 0.6285 0.044 Uiso calc R 1 H
C5 -0.2453(2) 0.1282(2) 0.42708(17) 0.0432(6) Uani d . 1 C
C6 -0.1171(2) 0.06183(19) 0.46475(14) 0.0337(5) Uani d . 1 C
C7 0.0122(2) 0.0890(2) 0.42851(16) 0.0395(5) Uani d . 1 C
H7 0.0215 0.1491 0.3802 0.047 Uiso calc R 1 H
C8 -0.1276(2) -0.0281(2) 0.53679(15) 0.0394(5) Uani d . 1 C
H8 -0.2141 -0.0475 0.5620 0.047 Uiso calc R 1 H
C9 0.4241(3) 0.1145(2) 0.2916(2) 0.0625(7) Uani d . 1 C
H9A 0.3284 0.1217 0.2713 0.094 Uiso calc R 1 H
H9B 0.4302 0.0797 0.3578 0.094 Uiso calc R 1 H
H9C 0.4715 0.0639 0.2448 0.094 Uiso calc R 1 H
C10 0.4904(3) 0.2906(3) 0.1931(2) 0.0892(11) Uani d . 1 C
H10A 0.5402 0.2397 0.1478 0.134 Uiso calc R 1 H
H10B 0.5350 0.3678 0.1973 0.134 Uiso calc R 1 H
H10C 0.3968 0.3006 0.1686 0.134 Uiso calc R 1 H
C11 -0.1256(3) 0.3116(3) 0.1309(2) 0.0654(8) Uani d . 1 C
H11A -0.1704 0.2817 0.0708 0.098 Uiso calc R 1 H
H11B -0.1289 0.3980 0.1311 0.098 Uiso calc R 1 H
H11C -0.1725 0.2811 0.1889 0.098 Uiso calc R 1 H
C12 0.0327(4) 0.1401(3) 0.1284(2) 0.0873(11) Uani d . 1 C
H12A -0.0112 0.1042 0.1854 0.131 Uiso calc R 1 H
H12B 0.1291 0.1185 0.1287 0.131 Uiso calc R 1 H
H12C -0.0112 0.1115 0.0675 0.131 Uiso calc R 1 H
H1 0.063(3) 0.302(2) 0.193(2) 0.072(9) Uiso d . 1 H
H2 0.069(3) 0.311(3) 0.075(2) 0.091(10) Uiso d . 1 H
H5 0.5818(18) 0.229(2) 0.3170(17) 0.055(7) Uiso d D 1 H
H6 0.441(3) 0.287(2) 0.338(2) 0.076(9) Uiso d . 1 H

loop_
_atom_site_aniso_label
_atom_site_aniso_U_11
_atom_site_aniso_U_22
_atom_site_aniso_U_33
_atom_site_aniso_U_12
_atom_site_aniso_U_13
_atom_site_aniso_U_23
O1 0.0443(9) 0.0688(11) 0.0377(9) 0.0084(8) -0.0023(7) -0.0173(8)
O2 0.0370(9) 0.0671(12) 0.0511(9) 0.0134(8) -0.0057(7) -0.0177(8)
O3 0.0443(10) 0.0714(13) 0.0660(11) 0.0039(9) -0.0115(8) 0.0238(10)
O4 0.0439(10) 0.1062(16) 0.0591(11) 0.0286(10) 0.0056(9) -0.0001(10)
N1 0.0350(10) 0.0519(13) 0.0415(11) 0.0100(9) 0.0007(8) 0.0033(9)
N2 0.0489(12) 0.0621(14) 0.0400(12) -0.0020(10) -0.0062(10) -0.0033(10)
C1 0.0323(10) 0.0317(11) 0.0303(10) 0.0027(9) 0.0007(8) 0.0015(9)
C2 0.0376(11) 0.0352(12) 0.0319(11) 0.0035(9) -0.0012(9) 0.0012(9)
C3 0.0288(10) 0.0441(13) 0.0396(12) -0.0013(9) -0.0011(9) -0.0034(10)
C4 0.0368(11) 0.0401(12) 0.0333(11) -0.0002(10) -0.0019(9) -0.0070(10)
C5 0.0410(13) 0.0447(13) 0.0436(13) 0.0039(10) -0.0067(11) -0.0061(11)
C6 0.0315(10) 0.0383(12) 0.0311(10) 0.0006(9) -0.0025(8) -0.0053(9)
C7 0.0426(13) 0.0410(13) 0.0350(11) -0.0030(10) 0.0005(9) 0.0065(10)
C8 0.0278(10) 0.0531(14) 0.0373(11) -0.0054(10) 0.0042(9) 0.0008(10)
C9 0.0501(15) 0.0611(18) 0.0760(18) 0.0013(13) -0.0032(13) -0.0112(14)
C10 0.073(2) 0.127(3) 0.0679(19) 0.022(2) 0.0125(16) 0.051(2)
C11 0.0483(15) 0.086(2) 0.0621(17) 0.0076(14) -0.0070(13) -0.0018(15)
C12 0.115(3) 0.074(2) 0.073(2) 0.0221(19) -0.0329(19) -0.0171(17)

loop_
_atom_type_symbol
_atom_type_description
_atom_type_scat_dispersion_real
_atom_type_scat_dispersion_imag
_atom_type_scat_source
C C 0.0033 0.0016 'International Tables Vol C Tables 4.2.6.8 and 6.1.1.4'
H H 0.0000 0.0000 'International Tables Vol C Tables 4.2.6.8 and 6.1.1.4'
N N 0.0061 0.0033 'International Tables Vol C Tables 4.2.6.8 and 6.1.1.4'
O O 0.0106 0.0060 'International Tables Vol C Tables 4.2.6.8 and 6.1.1.4'

loop_
_geom_angle_atom_site_label_1
_geom_angle_atom_site_label_2
_geom_angle_atom_site_label_3
_geom_angle_site_symmetry_1
_geom_angle_site_symmetry_3
_geom_angle
_geom_angle_publ_flag
C10 N1 C9 . . 112.2(2) no
C10 N1 H5 . . 108.2(15) no
C9 N1 H5 . . 109.5(14) no
C10 N1 H6 . . 109.0(17) no
C9 N1 H6 . . 110.2(16) no
H5 N1 H6 . . 108(2) no
C11 N2 C12 . . 112.5(2) no
C11 N2 H1 . . 109.0(17) no
C12 N2 H1 . . 111.3(16) no
C11 N2 H2 . . 107.9(17) no
C12 N2 H2 . . 110.3(18) no
H1 N2 H2 . . 105(2) no
C3 C1 C4 . 3_566 118.36(18) no
C3 C1 C2 . . 120.85(18) no
C4 C1 C2 3_566 . 120.77(18) no
O1 C2 O2 . . 124.20(19) no
O1 C2 C1 . . 118.64(18) no
O2 C2 C1 . . 117.16(18) no
C4 C3 C1 . . 120.99(18) no
C4 C3 H3 . . 119.5 no
C1 C3 H3 . . 119.5 no
C3 C4 C1 . 3_566 120.67(18) no
C3 C4 H4 . . 119.7 no
C1 C4 H4 3_566 . 119.7 no
O3 C5 O4 . . 124.3(2) no
O3 C5 C6 . . 118.3(2) no
O4 C5 C6 . . 117.4(2) no
C7 C6 C8 . . 118.41(19) no
C7 C6 C5 . . 121.04(19) no
C8 C6 C5 . . 120.54(19) no
C8 C7 C6 3_556 . 120.5(2) no
C8 C7 H7 3_556 . 119.8 no
C6 C7 H7 . . 119.8 no
C7 C8 C6 3_556 . 121.12(19) no
C7 C8 H8 3_556 . 119.4 no
C6 C8 H8 . . 119.4 no
N1 C9 H9A . . 109.5 no
N1 C9 H9B . . 109.5 no
H9A C9 H9B . . 109.5 no
N1 C9 H9C . . 109.5 no
H9A C9 H9C . . 109.5 no
H9B C9 H9C . . 109.5 no
N1 C10 H10A . . 109.5 no
N1 C10 H10B . . 109.5 no
H10A C10 H10B . . 109.5 no
N1 C10 H10C . . 109.5 no
H10A C10 H10C . . 109.5 no
H10B C10 H10C . . 109.5 no
N2 C11 H11A . . 109.5 no
N2 C11 H11B . . 109.5 no
H11A C11 H11B . . 109.5 no
N2 C11 H11C . . 109.5 no
H11A C11 H11C . . 109.5 no
H11B C11 H11C . . 109.5 no
N2 C12 H12A . . 109.5 no
N2 C12 H12B . . 109.5 no
H12A C12 H12B . . 109.5 no
N2 C12 H12C . . 109.5 no
H12A C12 H12C . . 109.5 no
H12B C12 H12C . . 109.5 no

loop_
_geom_bond_atom_site_label_1
_geom_bond_atom_site_label_2
_geom_bond_site_symmetry_2
_geom_bond_distance
_geom_bond_publ_flag
O1 C2 . 1.246(2) no
O2 C2 . 1.256(2) no
O3 C5 . 1.244(3) no
O4 C5 . 1.252(3) no
N1 C10 . 1.464(3) no
N1 C9 . 1.480(3) no
N1 H5 . 0.946(16) no
N1 H6 . 0.96(3) no
N2 C11 . 1.467(3) no
N2 C12 . 1.468(4) no
N2 H1 . 0.95(3) no
N2 H2 . 1.02(3) no
C1 C3 . 1.383(3) no
C1 C4 3_566 1.390(3) no
C1 C2 . 1.514(3) no
C3 C4 . 1.383(3) no
C3 H3 . 0.9300 no
C4 H4 . 0.9300 no
C5 C6 . 1.516(3) no
C6 C7 . 1.378(3) no
C6 C8 . 1.388(3) no
C7 C8 3_556 1.374(3) no
C7 H7 . 0.9300 no
C8 H8 . 0.9300 no
C9 H9A . 0.9600 no
C9 H9B . 0.9600 no
C9 H9C . 0.9600 no
C10 H10A . 0.9600 no
C10 H10B . 0.9600 no
C10 H10C . 0.9600 no
C11 H11A . 0.9600 no
C11 H11B . 0.9600 no
C11 H11C . 0.9600 no
C12 H12A . 0.9600 no
C12 H12B . 0.9600 no
C12 H12C . 0.9600 no

loop_
_geom_hbond_atom_site_label_D
_geom_hbond_atom_site_label_H
_geom_hbond_atom_site_label_A
_geom_hbond_site_symmetry_A
_geom_hbond_distance_DH
_geom_hbond_distance_HA
_geom_hbond_distance_DA
_geom_hbond_angle_DHA
_geom_hbond_publ_flag
N1 H5 O3 1_655 0.95(2) 1.83(2) 2.761(3) 167(2) yes
N1 H6 O2 . 0.96(3) 1.78(3) 2.731(3) 171(2) yes
N2 H1 O1 . 0.95(3) 1.77(3) 2.700(3) 165(2) yes
N2 H2 O4 4_665 1.02(3) 1.68(3) 2.693(3) 179(3) yes
